data_4024090
loop_
_publ_author_name
'Vito Capriati'
'Saverio Florio'
'Renzo Luisi'
'Filippo Maria Perna'

_publ_contact_author
;Prof. Saverio Florio

;
_publ_contact_author_address
;Dipartimento Farmaco-Chimico
Universit\`a degli Studi di Bari
via E. Orabona 4
70125 Bari Ba
Italy
;
_publ_contact_author_email florio@farmchim.uniba.it
_publ_contact_author_fax '39 080 5442231'
_publ_contact_author_phone '39 080 5442749'
_publ_section_title
;
 Synthesis of 2,3-Dihydro-10bH-oxazolo[2,3-a]isoquinolines
 from ortho-Lithiated Phenyloxazolinyloxiranes
;
_journal_name_full 'Journal of Organic Chemistry'
_journal_page_first 6316
_journal_page_last 6319
_journal_paper_doi 10.1021/jo070708x
_journal_volume 72
_journal_year 2007
_chemical_formula_sum 'C14 H17 N O2'
_chemical_formula_weight 231.29
_chemical_melting_point 115
_chemical_name_systematic
;
  2,4',4'-Trimethyl-2,3-dihydrospiro(2,3-epoxy-indene-1,2'-[1,3]-oxazolidine)
;
_space_group_IT_number 45
_symmetry_cell_setting orthorhombic
_symmetry_space_group_name_Hall 'I 2 -2c'
_symmetry_space_group_name_H-M 'I b a 2'
_atom_sites_solution_hydrogens geom
_atom_sites_solution_primary direct
_atom_sites_solution_secondary difmap
_audit_creation_method SHELXL-97
_cell_angle_alpha 90.00
_cell_angle_beta 90.00
_cell_angle_gamma 90.00
_cell_formula_units_Z 8
_cell_length_a 18.3485(5)
_cell_length_b 16.3317(4)
_cell_length_c 8.5750(2)
_cell_measurement_reflns_used 9008
_cell_measurement_temperature 293(2)
_cell_measurement_theta_max 26.18
_cell_measurement_theta_min 1.67
_cell_volume 2569.60(11)
_computing_cell_refinement 'Denzo and Scalepack (Otwinowski & Minor, 1997)'
_computing_data_collection 'KappaCCD (Bruker-Nonius, 1998)'
_computing_data_reduction 'Denzo and Scalepack (Otwinowski & Minor, 1997)'
_computing_structure_refinement 'SHELXL-97 (Sheldrick, 1997)'
_computing_structure_solution 'SIR92 (Altomare et al., 1994)'
_diffrn_ambient_temperature 293(2)
_diffrn_measured_fraction_theta_full 0.956
_diffrn_measured_fraction_theta_max 0.956
_diffrn_measurement_device_type KappaCCD
_diffrn_measurement_method 'Phi scan'
_diffrn_radiation_monochromator graphite
_diffrn_radiation_source 'fine-focus sealed tube'
_diffrn_radiation_type MoK\a
_diffrn_radiation_wavelength 0.71073
_diffrn_reflns_av_R_equivalents 0.031
_diffrn_reflns_av_sigmaI/netI 0.0222
_diffrn_reflns_limit_h_max 0
_diffrn_reflns_limit_h_min -22
_diffrn_reflns_limit_k_max 19
_diffrn_reflns_limit_k_min 0
_diffrn_reflns_limit_l_max 10
_diffrn_reflns_limit_l_min 0
_diffrn_reflns_number 9008
_diffrn_reflns_theta_full 26.18
_diffrn_reflns_theta_max 26.18
_diffrn_reflns_theta_min 2.49
_diffrn_standards_number 0
_exptl_absorpt_coefficient_mu 0.080
_exptl_absorpt_correction_type none
_exptl_crystal_colour colorless
_exptl_crystal_density_diffrn 1.196
_exptl_crystal_density_method 'not measured'
_exptl_crystal_description prism
_exptl_crystal_F_000 992
_exptl_crystal_size_max .5
_exptl_crystal_size_mid .5
_exptl_crystal_size_min .15
_refine_diff_density_max 0.158
_refine_diff_density_min -0.105
_refine_diff_density_rms 0.027
_refine_ls_abs_structure_details 'Flack H D (1983), Acta Cryst. A39, 876-881'
_refine_ls_abs_structure_Flack 1.3(13)
_refine_ls_extinction_method none
_refine_ls_goodness_of_fit_ref 1.104
_refine_ls_hydrogen_treatment mixed
_refine_ls_matrix_type full
_refine_ls_number_parameters 157
_refine_ls_number_reflns 1320
_refine_ls_number_restraints 1
_refine_ls_restrained_S_all 1.103
_refine_ls_R_factor_all 0.0317
_refine_ls_R_factor_gt 0.0301
_refine_ls_shift/su_max 0.000
_refine_ls_shift/su_mean 0.000
_refine_ls_structure_factor_coef Fsqd
_refine_ls_weighting_details 'calc w=1/[\s^2^(Fo^2^)+(0.0516P)^2^+0.4011P] where P=(Fo^2^+2Fc^2^)/3'
_refine_ls_weighting_scheme calc
_refine_ls_wR_factor_gt 0.0821
_refine_ls_wR_factor_ref 0.0837
_reflns_number_gt 1267
_reflns_number_total 1320
_reflns_threshold_expression >2sigma(I)
_cod_data_source_file jo070708xsi20070419_055027.cif
_cod_data_source_block shelxl
_cod_depositor_comments
;
The following automatic conversions were performed:
'_symmetry_cell_setting' value 'Orthorhombic' changed to 'orthorhombic'
according to '/home/saulius/struct/CIF-dictionaries/cif_core.dic'
dictionary named 'cif_core.dic' version 2.4.1 from 2010-06-29.

Automatic conversion script
Id: cif_fix_enum 1527 2010-12-29 10:47:43Z saulius 
;
_cod_database_code 4024090

loop_
_symmetry_equiv_pos_as_xyz
'x, y, z'
'-x, -y, z'
'-x, y, z+1/2'
'x, -y, z+1/2'
'x+1/2, y+1/2, z+1/2'
'-x+1/2, -y+1/2, z+1/2'
'-x+1/2, y+1/2, z+1'
'x+1/2, -y+1/2, z+1'

loop_
_atom_site_label
_atom_site_type_symbol
_atom_site_fract_x
_atom_site_fract_y
_atom_site_fract_z
_atom_site_U_iso_or_equiv
_atom_site_adp_type
_atom_site_occupancy
_atom_site_symmetry_multiplicity
_atom_site_calc_flag
_atom_site_refinement_flags
_atom_site_disorder_assembly
_atom_site_disorder_group
O1 O 0.23320(6) -0.00038(8) 0.34068(17) 0.0451(3) Uani 1 1 d . . .
O2 O 0.20567(8) 0.21776(7) 0.42935(15) 0.0403(3) Uani 1 1 d . . .
N1 N 0.16877(7) 0.11009(8) 0.58358(18) 0.0357(3) Uani 1 1 d . . .
H1 H 0.1919 0.0854 0.6666 0.043 Uiso 1 1 d R . .
C1 C 0.22090(9) 0.13352(10) 0.4650(2) 0.0323(4) Uani 1 1 d . . .
C2 C 0.30122(9) 0.12285(9) 0.5077(2) 0.0341(4) Uani 1 1 d . . .
C3 C 0.33699(9) 0.15016(11) 0.6389(2) 0.0403(4) Uani 1 1 d . . .
H3 H 0.3102 0.1769 0.7205 0.048 Uiso 1 1 d R . .
C4 C 0.41225(11) 0.13818(13) 0.6491(3) 0.0515(5) Uani 1 1 d . . .
H4 H 0.4387 0.1574 0.7385 0.062 Uiso 1 1 d R . .
C5 C 0.44975(11) 0.09892(14) 0.5316(3) 0.0573(6) Uani 1 1 d . . .
H5 H 0.5015 0.0917 0.5400 0.069 Uiso 1 1 d R . .
C6 C 0.41377(11) 0.06985(13) 0.4015(3) 0.0531(5) Uani 1 1 d . . .
H6 H 0.4403 0.0413 0.3218 0.064 Uiso 1 1 d R . .
C7 C 0.33918(10) 0.08208(10) 0.3898(2) 0.0410(4) Uani 1 1 d . . .
C8 C 0.28705(11) 0.05430(11) 0.2699(2) 0.0438(4) Uani 1 1 d . . .
H8 H 0.3021 0.0405 0.1621 0.053 Uiso 1 1 d R . .
C9 C 0.21423(11) 0.08456(11) 0.3122(2) 0.0405(4) Uani 1 1 d . . .
C10 C 0.15257(16) 0.09869(15) 0.2016(3) 0.0611(6) Uani 1 1 d . . .
H10A H 0.1588 0.0647 0.1112 0.073 Uiso 1 1 calc R . .
H10B H 0.1520 0.1552 0.1705 0.073 Uiso 1 1 calc R . .
H10C H 0.1074 0.0853 0.2519 0.073 Uiso 1 1 calc R . .
C11 C 0.17199(11) 0.25193(11) 0.5647(3) 0.0474(4) Uani 1 1 d . . .
H11A H 0.2092 0.2688 0.6365 0.057 Uiso 1 1 d R . .
H11B H 0.1430 0.2984 0.5354 0.057 Uiso 1 1 d R . .
C12 C 0.12572(10) 0.18254(12) 0.6296(3) 0.0442(4) Uani 1 1 d . . .
C13 C 0.05109(12) 0.17955(17) 0.5524(4) 0.0740(8) Uani 1 1 d . . .
H13A H 0.0568 0.1799 0.4412 0.089 Uiso 1 1 calc R . .
H13B H 0.0231 0.2264 0.5839 0.089 Uiso 1 1 calc R . .
H13C H 0.0262 0.1305 0.5836 0.089 Uiso 1 1 calc R . .
C14 C 0.11843(14) 0.18710(16) 0.8059(3) 0.0603(6) Uani 1 1 d . . .
H14A H 0.0943 0.1388 0.8434 0.072 Uiso 1 1 calc R . .
H14B H 0.0904 0.2345 0.8336 0.072 Uiso 1 1 calc R . .
H14C H 0.1660 0.1908 0.8520 0.072 Uiso 1 1 calc R . .

loop_
_atom_site_aniso_label
_atom_site_aniso_U_11
_atom_site_aniso_U_22
_atom_site_aniso_U_33
_atom_site_aniso_U_23
_atom_site_aniso_U_13
_atom_site_aniso_U_12
O1 0.0644(7) 0.0286(5) 0.0424(8) -0.0052(5) -0.0048(7) -0.0011(6)
O2 0.0601(7) 0.0276(6) 0.0334(7) 0.0050(5) 0.0019(5) 0.0073(5)
N1 0.0405(7) 0.0339(7) 0.0328(8) 0.0053(6) 0.0001(6) 0.0028(5)
C1 0.0454(9) 0.0252(7) 0.0263(8) 0.0014(6) -0.0016(6) 0.0027(6)
C2 0.0426(8) 0.0262(7) 0.0337(9) 0.0007(6) 0.0031(7) 0.0006(6)
C3 0.0462(9) 0.0373(9) 0.0373(9) -0.0030(7) -0.0004(8) 0.0014(7)
C4 0.0484(10) 0.0493(10) 0.0569(12) -0.0008(10) -0.0109(10) -0.0034(8)
C5 0.0413(9) 0.0564(11) 0.0741(16) 0.0009(11) 0.0035(10) 0.0039(8)
C6 0.0504(11) 0.0486(10) 0.0602(13) -0.0040(10) 0.0140(10) 0.0068(9)
C7 0.0515(10) 0.0314(8) 0.0401(10) -0.0018(7) 0.0080(8) 0.0020(7)
C8 0.0641(11) 0.0351(9) 0.0323(9) -0.0054(7) 0.0055(8) 0.0020(8)
C9 0.0600(10) 0.0309(8) 0.0306(9) -0.0013(7) -0.0046(8) 0.0017(7)
C10 0.0862(15) 0.0564(12) 0.0409(12) -0.0082(10) -0.0247(11) 0.0088(11)
C11 0.0621(10) 0.0357(9) 0.0443(11) -0.0032(9) 0.0041(10) 0.0109(8)
C12 0.0428(9) 0.0465(10) 0.0433(11) -0.0003(8) 0.0027(8) 0.0106(7)
C13 0.0473(11) 0.0859(17) 0.089(2) -0.0041(15) -0.0117(13) 0.0166(11)
C14 0.0657(13) 0.0676(14) 0.0476(13) -0.0050(11) 0.0175(10) 0.0053(11)

loop_
_atom_type_symbol
_atom_type_description
_atom_type_scat_dispersion_real
_atom_type_scat_dispersion_imag
_atom_type_scat_source
C C 0.0033 0.0016 'International Tables Vol C Tables 4.2.6.8 and 6.1.1.4'
H H 0.0000 0.0000 'International Tables Vol C Tables 4.2.6.8 and 6.1.1.4'
O O 0.0106 0.0060 'International Tables Vol C Tables 4.2.6.8 and 6.1.1.4'
N N 0.0061 0.0033 'International Tables Vol C Tables 4.2.6.8 and 6.1.1.4'

loop_
_geom_angle_atom_site_label_1
_geom_angle_atom_site_label_2
_geom_angle_atom_site_label_3
_geom_angle
_geom_angle_site_symmetry_1
_geom_angle_site_symmetry_3
_geom_angle_publ_flag
C9 O1 C8 60.58(12) . . ?
C11 O2 C1 106.58(13) . . ?
C1 N1 C12 109.23(13) . . ?
C1 N1 H1 110.7 . . ?
C12 N1 H1 113.0 . . ?
O2 C1 N1 105.91(13) . . ?
O2 C1 C2 110.34(13) . . ?
N1 C1 C2 116.03(14) . . ?
O2 C1 C9 107.49(13) . . ?
N1 C1 C9 114.08(14) . . ?
C2 C1 C9 102.78(14) . . ?
C3 C2 C7 120.53(17) . . ?
C3 C2 C1 128.21(16) . . ?
C7 C2 C1 111.22(16) . . ?
C2 C3 C4 118.51(18) . . ?
C2 C3 H3 120.0 . . ?
C4 C3 H3 121.5 . . ?
C5 C4 C3 120.8(2) . . ?
C5 C4 H4 118.9 . . ?
C3 C4 H4 120.3 . . ?
C4 C5 C6 120.81(18) . . ?
C4 C5 H5 119.7 . . ?
C6 C5 H5 119.5 . . ?
C5 C6 C7 118.74(19) . . ?
C5 C6 H6 120.0 . . ?
C7 C6 H6 121.3 . . ?
C6 C7 C2 120.58(19) . . ?
C6 C7 C8 130.21(18) . . ?
C2 C7 C8 109.12(15) . . ?
O1 C8 C9 59.28(11) . . ?
O1 C8 C7 109.65(16) . . ?
C9 C8 C7 108.30(15) . . ?
O1 C8 H8 115.9 . . ?
C9 C8 H8 124.1 . . ?
C7 C8 H8 122.6 . . ?
O1 C9 C8 60.14(11) . . ?
O1 C9 C10 115.86(16) . . ?
C8 C9 C10 125.70(19) . . ?
O1 C9 C1 109.51(14) . . ?
C8 C9 C1 108.18(15) . . ?
C10 C9 C1 121.34(17) . . ?
C9 C10 H10A 109.5 . . ?
C9 C10 H10B 109.5 . . ?
H10A C10 H10B 109.5 . . ?
C9 C10 H10C 109.5 . . ?
H10A C10 H10C 109.5 . . ?
H10B C10 H10C 109.5 . . ?
O2 C11 C12 104.34(15) . . ?
O2 C11 H11A 109.0 . . ?
C12 C11 H11A 112.1 . . ?
O2 C11 H11B 109.7 . . ?
C12 C11 H11B 112.1 . . ?
H11A C11 H11B 109.5 . . ?
N1 C12 C14 110.62(18) . . ?
N1 C12 C11 101.58(14) . . ?
C14 C12 C11 112.1(2) . . ?
N1 C12 C13 109.86(18) . . ?
C14 C12 C13 110.8(2) . . ?
C11 C12 C13 111.53(19) . . ?
C12 C13 H13A 109.5 . . ?
C12 C13 H13B 109.5 . . ?
H13A C13 H13B 109.5 . . ?
C12 C13 H13C 109.5 . . ?
H13A C13 H13C 109.5 . . ?
H13B C13 H13C 109.5 . . ?
C12 C14 H14A 109.5 . . ?
C12 C14 H14B 109.5 . . ?
H14A C14 H14B 109.5 . . ?
C12 C14 H14C 109.5 . . ?
H14A C14 H14C 109.5 . . ?
H14B C14 H14C 109.5 . . ?

loop_
_geom_bond_atom_site_label_1
_geom_bond_atom_site_label_2
_geom_bond_distance
_geom_bond_site_symmetry_2
_geom_bond_publ_flag
O1 C9 1.451(2) . ?
O1 C8 1.464(2) . ?
O2 C11 1.428(2) . ?
O2 C1 1.4369(19) . ?
N1 C1 1.447(2) . ?
N1 C12 1.476(2) . ?
N1 H1 0.9209 . ?
C1 C2 1.528(2) . ?
C1 C9 1.540(2) . ?
C2 C3 1.377(3) . ?
C2 C7 1.396(3) . ?
C3 C4 1.397(3) . ?
C3 H3 0.9601 . ?
C4 C5 1.379(3) . ?
C4 H4 0.9600 . ?
C5 C6 1.380(4) . ?
C5 H5 0.9600 . ?
C6 C7 1.387(3) . ?
C6 H6 0.9601 . ?
C7 C8 1.476(3) . ?
C8 C9 1.470(3) . ?
C8 H8 0.9907 . ?
C9 C10 1.494(3) . ?
C10 H10A 0.9600 . ?
C10 H10B 0.9600 . ?
C10 H10C 0.9600 . ?
C11 C12 1.521(3) . ?
C11 H11A 0.9599 . ?
C11 H11B 0.9602 . ?
C12 C14 1.520(3) . ?
C12 C13 1.522(3) . ?
C13 H13A 0.9600 . ?
C13 H13B 0.9600 . ?
C13 H13C 0.9600 . ?
C14 H14A 0.9600 . ?
C14 H14B 0.9600 . ?
C14 H14C 0.9600 . ?
